data_4087704
loop_
_publ_author_name
'Miesel, Dominique'
'Hildebrandt, Alexander'
'Korb, Marcus'
'Schaarschmidt, Dieter'
'Lang, Heinrich'

_publ_section_title
;
 Transition-Metal Carbonyl Complexes of
 2,5-Diferrocenyl-1-phenyl-1H-phosphole
;
_journal_issue 17
_journal_name_full Organometallics
_journal_page_first 4293
_journal_paper_doi 10.1021/acs.organomet.5b00520
_journal_volume 34
_journal_year 2015
_chemical_formula_moiety 'C35 H25 Fe2 O5 P W'
_chemical_formula_sum 'C35 H25 Fe2 O5 P W'
_chemical_formula_weight 852.07
_space_group_crystal_system monoclinic
_space_group_IT_number 7
_space_group_name_Hall 'P -2yc'
_space_group_name_H-M_alt 'P 1 c 1'
_atom_sites_solution_hydrogens geom
_audit_creation_method SHELXL-2013
_cell_angle_alpha 90
_cell_angle_beta 109.437(8)
_cell_angle_gamma 90
_cell_formula_units_Z 4
_cell_length_a 13.5986(8)
_cell_length_b 13.4025(7)
_cell_length_c 18.1802(17)
_cell_measurement_reflns_used 5316
_cell_measurement_temperature 111(2)
_cell_measurement_theta_max 27.1030
_cell_measurement_theta_min 3.0460
_cell_volume 3124.6(4)
_computing_cell_refinement
;
CrysAlisPro, Agilent Technologies,
Version 1.171.36.28 (release 01-02-2013 CrysAlis171 .NET)
(compiled Feb  1 2013,16:14:44)
;
_computing_data_collection
;
CrysAlisPro, Agilent Technologies,
Version 1.171.36.28 (release 01-02-2013 CrysAlis171 .NET)
(compiled Feb  1 2013,16:14:44)
;
_computing_data_reduction
;
CrysAlisPro, Agilent Technologies,
Version 1.171.36.28 (release 01-02-2013 CrysAlis171 .NET)
(compiled Feb  1 2013,16:14:44)
;
_computing_structure_refinement 'SHELXL-2013 (Sheldrick, 2013)'
_computing_structure_solution 'SHELXS-2013 (Sheldrick, 2013)'
_diffrn_ambient_temperature 111(2)
_diffrn_measured_fraction_theta_full 0.997
_diffrn_measured_fraction_theta_max 0.997
_diffrn_measurement_device_type 'oxford gemini s'
_diffrn_measurement_method '\w scans'
_diffrn_radiation_type MoK\a
_diffrn_radiation_wavelength 0.71073
_diffrn_reflns_av_R_equivalents 0.0822
_diffrn_reflns_av_unetI/netI 0.1171
_diffrn_reflns_Laue_measured_fraction_full 0.997
_diffrn_reflns_Laue_measured_fraction_max 0.997
_diffrn_reflns_limit_h_max 16
_diffrn_reflns_limit_h_min -14
_diffrn_reflns_limit_k_max 15
_diffrn_reflns_limit_k_min -15
_diffrn_reflns_limit_l_max 21
_diffrn_reflns_limit_l_min -17
_diffrn_reflns_number 13942
_diffrn_reflns_point_group_measured_fraction_full 0.654
_diffrn_reflns_point_group_measured_fraction_max 0.654
_diffrn_reflns_theta_full 25.000
_diffrn_reflns_theta_max 24.997
_diffrn_reflns_theta_min 3.040
_diffrn_standards_decay_% 0
_diffrn_standards_interval_count 50
_diffrn_standards_interval_time 10
_diffrn_standards_number 2
_exptl_absorpt_coefficient_mu 4.682
_exptl_absorpt_correction_T_max 1.00000
_exptl_absorpt_correction_T_min 0.45999
_exptl_absorpt_correction_type multi-scan
_exptl_absorpt_process_details
;
CrysAlisPro, Agilent Technologies,
Version 1.171.36.28 (release 01-02-2013 CrysAlis171 .NET)
(compiled Feb  1 2013,16:14:44)
Empirical absorption correction using spherical harmonics,
 implemented in SCALE3 ABSPACK scaling algorithm.
;
_exptl_crystal_colour red
_exptl_crystal_density_diffrn 1.811
_exptl_crystal_description plate
_exptl_crystal_F_000 1664
_exptl_crystal_size_max 0.2
_exptl_crystal_size_mid 0.2
_exptl_crystal_size_min 0.02
_refine_diff_density_max 2.692
_refine_diff_density_min -2.445
_refine_diff_density_rms 0.183
_refine_ls_abs_structure_details
;
 Flack x determined using 1158 quotients [(I+)-(I-)]/[(I+)+(I-)]
 (Parsons and Flack (2004), Acta Cryst. A60, s61).
;
_refine_ls_abs_structure_Flack 0.228(14)
_refine_ls_extinction_method none
_refine_ls_goodness_of_fit_ref 0.998
_refine_ls_hydrogen_treatment constr
_refine_ls_matrix_type full
_refine_ls_number_parameters 793
_refine_ls_number_reflns 7192
_refine_ls_number_restraints 830
_refine_ls_restrained_S_all 0.965
_refine_ls_R_factor_all 0.0711
_refine_ls_R_factor_gt 0.0562
_refine_ls_shift/su_max 0.001
_refine_ls_shift/su_mean 0.000
_refine_ls_structure_factor_coef Fsqd
_refine_ls_weighting_details 'w=1/[\s^2^(Fo^2^)+(0.0342P)^2^] where P=(Fo^2^+2Fc^2^)/3'
_refine_ls_weighting_scheme calc
_refine_ls_wR_factor_gt 0.1082
_refine_ls_wR_factor_ref 0.1177
_reflns_Friedel_coverage 0.310
_reflns_Friedel_fraction_full 0.310
_reflns_Friedel_fraction_max 0.310
_reflns_number_gt 5921
_reflns_number_total 7192
_reflns_threshold_expression 'I > 2\s(I)'
_cod_data_source_file om5b00520_si_001.cif
_cod_data_source_block DM-PWX1
_cod_original_sg_symbol_H-M 'P c'
_cod_database_code 4087704
_shelx_space_group_comment
;
The symmetry employed for this shelxl refinement is uniquely defined
by the following loop, which should always be used as a source of
symmetry information in preference to the above space-group names.
They are only intended as comments.
;
_shelxl_version_number 2013-4

loop_
_space_group_symop_operation_xyz
'x, y, z'
'x, -y, z+1/2'

loop_
_atom_site_label
_atom_site_type_symbol
_atom_site_fract_x
_atom_site_fract_y
_atom_site_fract_z
_atom_site_U_iso_or_equiv
_atom_site_adp_type
_atom_site_occupancy
_atom_site_site_symmetry_order
_atom_site_calc_flag
_atom_site_refinement_flags_posn
_atom_site_refinement_flags_adp
C1 C 0.8103(16) -0.0810(14) 0.4044(15) 0.030(4) Uani 1 1 d . U
C2 C 0.8623(15) -0.0588(14) 0.4805(13) 0.031(4) Uani 1 1 d . U
H2 H 0.8897 -0.1082 0.5175 0.037 Uiso 1 1 calc R U
C3 C 0.8726(16) 0.0466(14) 0.5007(15) 0.033(4) Uani 1 1 d . U
H3 H 0.9077 0.0690 0.5511 0.040 Uiso 1 1 calc R U
C4 C 0.8291(15) 0.1076(14) 0.4430(14) 0.032(4) Uani 1 1 d . U
C5 C 0.7894(16) -0.1793(14) 0.3683(15) 0.032(4) Uani 1 1 d . U
C6 C 0.7197(15) -0.2045(14) 0.2915(14) 0.032(4) Uani 1 1 d . U
H6 H 0.6770 -0.1601 0.2557 0.039 Uiso 1 1 calc R U
C7 C 0.7271(16) -0.3080(15) 0.2799(15) 0.040(4) Uani 1 1 d . U
H7 H 0.6879 -0.3436 0.2361 0.048 Uiso 1 1 calc R U
C8 C 0.8000(16) -0.3463(14) 0.3425(14) 0.035(4) Uani 1 1 d . U
H8 H 0.8213 -0.4126 0.3479 0.042 Uiso 1 1 calc R U
C9 C 0.8413(16) -0.2686(14) 0.4012(15) 0.035(4) Uani 1 1 d . U
H9 H 0.8914 -0.2763 0.4502 0.042 Uiso 1 1 calc R U
C10 C 0.611(2) -0.2349(18) 0.4491(18) 0.052(6) Uani 1 1 d . U
H10 H 0.6237 -0.1735 0.4744 0.063 Uiso 1 1 calc R U
C11 C 0.540(2) -0.2486(19) 0.378(2) 0.058(5) Uani 1 1 d . U
H11 H 0.4961 -0.2008 0.3469 0.069 Uiso 1 1 calc R U
C12 C 0.547(2) -0.3528(19) 0.3593(19) 0.063(6) Uani 1 1 d . U
H12 H 0.5100 -0.3856 0.3134 0.075 Uiso 1 1 calc R U
C13 C 0.623(2) -0.3947(19) 0.4267(18) 0.055(6) Uani 1 1 d . U
H13 H 0.6430 -0.4613 0.4336 0.066 Uiso 1 1 calc R U
C14 C 0.662(2) -0.3189(17) 0.4798(19) 0.058(6) Uani 1 1 d . U
H14 H 0.7135 -0.3250 0.5282 0.069 Uiso 1 1 calc R U
C15 C 0.8203(16) 0.2162(14) 0.4434(14) 0.031(4) Uani 1 1 d . U
C16 C 0.8700(16) 0.2825(14) 0.5103(15) 0.038(4) Uani 1 1 d . U
H16 H 0.9121 0.2635 0.5600 0.046 Uiso 1 1 calc R U
C17 C 0.8406(17) 0.3805(16) 0.4834(16) 0.044(4) Uani 1 1 d . U
H17 H 0.8616 0.4375 0.5137 0.052 Uiso 1 1 calc R U
C18 C 0.7773(17) 0.3807(15) 0.4071(16) 0.038(4) Uani 1 1 d . U
H18 H 0.7499 0.4366 0.3769 0.045 Uiso 1 1 calc R U
C19 C 0.7615(17) 0.2814(13) 0.3832(15) 0.036(4) Uani 1 1 d . U
H19 H 0.7182 0.2606 0.3344 0.043 Uiso 1 1 calc R U
C20 C 0.6161(19) 0.2007(18) 0.5043(16) 0.056(6) Uani 1 1 d . U
H20 H 0.6214 0.1316 0.5028 0.067 Uiso 1 1 calc R U
C21 C 0.666(2) 0.2593(16) 0.5648(18) 0.052(6) Uani 1 1 d . U
H21 H 0.7092 0.2366 0.6129 0.063 Uiso 1 1 calc R U
C22 C 0.641(2) 0.3656(19) 0.5442(18) 0.056(5) Uani 1 1 d . U
H22 H 0.6674 0.4226 0.5734 0.068 Uiso 1 1 calc R U
C23 C 0.5691(19) 0.3572(17) 0.4694(17) 0.051(5) Uani 1 1 d . U
H23 H 0.5342 0.4112 0.4402 0.061 Uiso 1 1 calc R U
C24 C 0.5552(18) 0.2608(16) 0.4439(16) 0.051(5) Uani 1 1 d . U
H24 H 0.5127 0.2392 0.3951 0.061 Uiso 1 1 calc R U
C25 C 0.975(2) 0.0804(17) 0.1946(17) 0.045(7) Uani 1 1 d . U
C26 C 1.0006(17) 0.1151(16) 0.3524(15) 0.040(6) Uani 1 1 d . U
C27 C 0.8253(18) 0.1936(18) 0.2279(15) 0.049(6) Uani 1 1 d . U
C28 C 0.766(2) 0.0164(17) 0.1633(17) 0.052(7) Uani 1 1 d . U
C29 C 0.9396(16) -0.0815(16) 0.2780(14) 0.036(6) Uani 1 1 d . U
C30 C 0.6397(14) 0.0490(13) 0.3169(13) 0.026(4) Uani 1 1 d . U
C31 C 0.5848(16) 0.0896(13) 0.2451(14) 0.032(4) Uani 1 1 d . U
H31 H 0.6200 0.1111 0.2121 0.039 Uiso 1 1 calc R U
C32 C 0.4810(18) 0.0979(14) 0.2232(15) 0.043(5) Uani 1 1 d . U
H32 H 0.4454 0.1246 0.1743 0.052 Uiso 1 1 calc R U
C33 C 0.4251(19) 0.0685(14) 0.2698(15) 0.043(5) Uani 1 1 d . U
H33 H 0.3536 0.0793 0.2546 0.052 Uiso 1 1 calc R U
C34 C 0.4773(17) 0.0231(15) 0.3391(15) 0.047(5) Uani 1 1 d . U
H34 H 0.4407 -0.0027 0.3699 0.056 Uiso 1 1 calc R U
C35 C 0.5874(17) 0.0154(16) 0.3638(15) 0.046(5) Uani 1 1 d . U
H35 H 0.6237 -0.0126 0.4121 0.055 Uiso 1 1 calc R U
C36 C 0.1546(16) 0.3586(15) 0.0501(15) 0.037(4) Uani 1 1 d . U
C37 C 0.1025(16) 0.4226(14) -0.0077(16) 0.039(4) Uani 1 1 d . U
H37 H 0.0635 0.3994 -0.0570 0.047 Uiso 1 1 calc R U
C38 C 0.1094(17) 0.5265(16) 0.0100(15) 0.044(4) Uani 1 1 d . U
H38 H 0.0757 0.5743 -0.0269 0.053 Uiso 1 1 calc R U
C39 C 0.1687(17) 0.5517(15) 0.0843(16) 0.038(5) Uani 1 1 d . U
C40 C 0.1610(15) 0.2547(14) 0.0493(15) 0.032(4) Uani 1 1 d . U
C41 C 0.2316(16) 0.1926(14) 0.1096(15) 0.034(4) Uani 1 1 d . U
H41 H 0.2821 0.2155 0.1548 0.041 Uiso 1 1 calc R U
C42 C 0.2097(18) 0.0883(16) 0.0872(16) 0.042(4) Uani 1 1 d . U
H42 H 0.2443 0.0338 0.1161 0.050 Uiso 1 1 calc R U
C43 C 0.1282(17) 0.0826(16) 0.0150(16) 0.045(4) Uani 1 1 d . U
H43 H 0.1005 0.0244 -0.0118 0.055 Uiso 1 1 calc R U
C44 C 0.0955(18) 0.1820(16) -0.0095(16) 0.049(5) Uani 1 1 d . U
H44 H 0.0420 0.1991 -0.0550 0.059 Uiso 1 1 calc R U
C45 C 0.315(2) 0.252(2) -0.0580(19) 0.066(5) Uani 1 1 d . U
H45 H 0.3076 0.3211 -0.0632 0.079 Uiso 1 1 calc R U
C46 C 0.393(2) 0.2048(19) 0.0045(18) 0.060(5) Uani 1 1 d . U
H46 H 0.4432 0.2338 0.0473 0.072 Uiso 1 1 calc R U
C47 C 0.377(2) 0.1058(19) -0.0139(18) 0.062(5) Uani 1 1 d . U
H47 H 0.4178 0.0538 0.0141 0.074 Uiso 1 1 calc R U
C48 C 0.287(2) 0.094(2) -0.0831(18) 0.070(5) Uani 1 1 d . U
H48 H 0.2568 0.0349 -0.1064 0.083 Uiso 1 1 calc R U
C49 C 0.256(2) 0.189(2) -0.1071(19) 0.077(6) Uani 1 1 d . U
H49 H 0.2009 0.2058 -0.1516 0.093 Uiso 1 1 calc R U
C50 C 0.1854(16) 0.6491(14) 0.1177(14) 0.032(4) Uani 1 1 d . U
C51 C 0.1388(17) 0.7411(14) 0.0873(15) 0.039(4) Uani 1 1 d . U
H51 H 0.0885 0.7471 0.0383 0.047 Uiso 1 1 calc R U
C52 C 0.1743(18) 0.8217(17) 0.1367(16) 0.049(5) Uani 1 1 d . U
H52 H 0.1552 0.8883 0.1264 0.059 Uiso 1 1 calc R U
C53 C 0.2489(18) 0.7801(16) 0.2095(17) 0.047(4) Uani 1 1 d . U
H53 H 0.2859 0.8145 0.2546 0.057 Uiso 1 1 calc R U
C54 C 0.2519(17) 0.6736(14) 0.1948(15) 0.040(4) Uani 1 1 d . U
H54 H 0.2917 0.6276 0.2308 0.048 Uiso 1 1 calc R U
C55 C 0.381(2) 0.6959(18) 0.0469(18) 0.054(6) Uani 1 1 d . U
H55 H 0.3713 0.6357 0.0200 0.064 Uiso 1 1 calc R U
C56 C 0.331(2) 0.7969(19) 0.0195(19) 0.062(5) Uani 1 1 d . U
H56 H 0.2818 0.8115 -0.0288 0.074 Uiso 1 1 calc R U
C57 C 0.372(2) 0.863(2) 0.080(2) 0.067(5) Uani 1 1 d . U
H57 H 0.3542 0.9297 0.0786 0.080 Uiso 1 1 calc R U
C58 C 0.444(2) 0.816(2) 0.145(2) 0.072(6) Uani 1 1 d . U
H58 H 0.4840 0.8445 0.1918 0.087 Uiso 1 1 calc R U
C59 C 0.443(2) 0.7171(19) 0.1214(19) 0.059(7) Uani 1 1 d . U
H59 H 0.4825 0.6681 0.1546 0.071 Uiso 1 1 calc R U
C60 C 0.0271(19) 0.3863(17) 0.3032(15) 0.037(6) Uani 1 1 d . U
C61 C 0.0441(19) 0.5361(19) 0.2095(16) 0.047(6) Uani 1 1 d . U
C62 C 0.2312(15) 0.4684(14) 0.3291(13) 0.023(4) Uani 1 1 d . U
C63 C 0.1791(16) 0.2710(14) 0.2732(14) 0.031(5) Uani 1 1 d . U
C64 C -0.001(2) 0.3368(19) 0.1455(18) 0.056(7) Uani 1 1 d . U
C65 C 0.3453(16) 0.4231(13) 0.1595(14) 0.030(4) Uani 1 1 d . U
C66 C 0.4107(17) 0.3975(12) 0.2363(15) 0.035(4) Uani 1 1 d . U
H66 H 0.3829 0.3870 0.2760 0.043 Uiso 1 1 calc R U
C67 C 0.5182(17) 0.3887(14) 0.2503(14) 0.037(5) Uani 1 1 d . U
H67 H 0.5616 0.3707 0.2999 0.045 Uiso 1 1 calc R U
C68 C 0.5607(17) 0.4055(15) 0.1943(14) 0.040(5) Uani 1 1 d . U
H68 H 0.6325 0.4000 0.2059 0.048 Uiso 1 1 calc R U
C69 C 0.4971(17) 0.4314(15) 0.1184(15) 0.046(5) Uani 1 1 d . U
H69 H 0.5262 0.4428 0.0795 0.055 Uiso 1 1 calc R U
C70 C 0.3906(17) 0.4396(16) 0.1024(15) 0.046(5) Uani 1 1 d . U
H70 H 0.3483 0.4565 0.0522 0.055 Uiso 1 1 calc R U
O1 O 1.0368(14) 0.0829(11) 0.1614(11) 0.051(5) Uani 1 1 d . U
O2 O 1.0682(11) 0.1502(10) 0.4036(9) 0.041(4) Uani 1 1 d . U
O3 O 0.7940(12) 0.2781(10) 0.2039(10) 0.044(4) Uani 1 1 d . U
O4 O 0.6973(14) -0.0033(12) 0.1085(11) 0.061(5) Uani 1 1 d . U
O5 O 0.9730(13) -0.1627(11) 0.2877(11) 0.056(5) Uani 1 1 d . U
O6 O -0.0253(14) 0.3725(14) 0.3408(11) 0.064(5) Uani 1 1 d . U
O7 O 0.0004(13) 0.6138(12) 0.1971(11) 0.055(5) Uani 1 1 d . U
O8 O 0.2929(13) 0.5006(11) 0.3801(11) 0.052(5) Uani 1 1 d . U
O9 O 0.2195(13) 0.1968(11) 0.2931(10) 0.048(4) Uani 1 1 d . U
O10 O -0.0655(14) 0.3013(13) 0.0979(11) 0.063(5) Uani 1 1 d . U
P1 P 0.7819(4) 0.0364(4) 0.3514(4) 0.0283(13) Uani 1 1 d . U
P2 P 0.2051(4) 0.4358(4) 0.1377(4) 0.0264(13) Uani 1 1 d . U
Fe1 Fe 0.6836(2) -0.2840(2) 0.3758(2) 0.0400(9) Uani 1 1 d . U
Fe2 Fe 0.7117(2) 0.3001(2) 0.4748(2) 0.0441(9) Uani 1 1 d . U
Fe3 Fe 0.2482(3) 0.1650(2) 0.0016(2) 0.0516(10) Uani 1 1 d . U
Fe4 Fe 0.2953(3) 0.7537(2) 0.1144(2) 0.0432(9) Uani 1 1 d . U
W1 W 0.88304(5) 0.06225(6) 0.25900(5) 0.0279(2) Uani 1 1 d . U
W2 W 0.11349(5) 0.40585(6) 0.23621(5) 0.0303(2) Uani 1 1 d . U

loop_
_atom_site_aniso_label
_atom_site_aniso_U_11
_atom_site_aniso_U_22
_atom_site_aniso_U_33
_atom_site_aniso_U_23
_atom_site_aniso_U_13
_atom_site_aniso_U_12
C1 0.023(7) 0.037(6) 0.031(7) -0.003(6) 0.009(6) -0.002(6)
C2 0.026(7) 0.033(6) 0.031(7) 0.001(6) 0.007(6) -0.001(6)
C3 0.030(7) 0.036(7) 0.032(7) 0.003(6) 0.009(6) 0.003(6)
C4 0.021(7) 0.038(8) 0.037(8) 0.011(7) 0.010(7) 0.008(6)
C5 0.024(6) 0.038(6) 0.035(7) 0.001(6) 0.014(5) 0.000(5)
C6 0.022(6) 0.041(7) 0.038(7) -0.005(6) 0.015(6) -0.008(6)
C7 0.033(7) 0.042(7) 0.044(7) -0.007(6) 0.010(6) -0.005(6)
C8 0.029(7) 0.031(7) 0.045(8) 0.000(6) 0.012(6) -0.005(6)
C9 0.027(7) 0.036(7) 0.043(7) 0.002(6) 0.012(6) 0.000(6)
C10 0.044(8) 0.059(9) 0.064(10) -0.006(8) 0.032(7) 0.002(7)
C11 0.046(8) 0.067(8) 0.068(9) -0.005(7) 0.030(7) -0.004(7)
C12 0.055(9) 0.071(9) 0.069(10) -0.011(8) 0.029(8) -0.013(8)
C13 0.052(9) 0.053(9) 0.071(10) 0.014(8) 0.032(8) 0.007(8)
C14 0.052(9) 0.061(9) 0.065(10) 0.015(8) 0.027(8) 0.007(8)
C15 0.032(7) 0.031(6) 0.032(7) -0.005(6) 0.012(6) -0.002(6)
C16 0.035(7) 0.039(7) 0.040(7) -0.014(6) 0.013(6) 0.004(6)
C17 0.041(7) 0.042(7) 0.047(8) -0.010(7) 0.013(6) 0.001(6)
C18 0.033(7) 0.038(7) 0.045(8) -0.002(7) 0.016(6) -0.001(6)
C19 0.033(7) 0.033(6) 0.041(7) -0.001(6) 0.011(6) -0.005(6)
C20 0.054(9) 0.058(9) 0.062(10) 0.009(8) 0.028(8) -0.003(8)
C21 0.051(9) 0.052(9) 0.060(10) 0.011(8) 0.027(8) -0.006(7)
C22 0.058(9) 0.061(8) 0.062(10) -0.002(8) 0.036(8) 0.013(7)
C23 0.050(8) 0.051(7) 0.060(8) 0.000(7) 0.032(7) 0.006(7)
C24 0.045(8) 0.052(8) 0.061(9) 0.013(8) 0.027(7) 0.004(7)
C25 0.042(10) 0.051(10) 0.038(11) -0.005(9) 0.007(9) -0.015(8)
C26 0.030(9) 0.062(10) 0.041(11) 0.006(9) 0.027(8) -0.010(8)
C27 0.031(9) 0.078(11) 0.034(11) -0.005(9) 0.007(8) -0.017(9)
C28 0.052(11) 0.051(10) 0.047(11) 0.005(9) 0.009(9) -0.002(9)
C29 0.025(9) 0.049(9) 0.030(10) 0.011(8) 0.006(8) -0.005(8)
C30 0.013(7) 0.032(7) 0.033(8) 0.020(7) 0.008(6) -0.004(6)
C31 0.022(7) 0.035(7) 0.036(9) 0.013(7) 0.005(7) -0.003(6)
C32 0.038(8) 0.039(8) 0.041(9) 0.005(7) -0.002(7) 0.003(7)
C33 0.038(7) 0.041(7) 0.044(8) 0.010(7) 0.005(6) 0.005(6)
C34 0.038(7) 0.051(7) 0.049(8) 0.018(7) 0.012(6) 0.007(6)
C35 0.034(8) 0.054(8) 0.047(9) 0.016(7) 0.013(7) 0.008(7)
C36 0.026(7) 0.044(7) 0.038(8) -0.008(7) 0.010(6) 0.005(6)
C37 0.030(7) 0.047(7) 0.040(7) -0.006(6) 0.010(6) 0.013(6)
C38 0.035(7) 0.052(7) 0.044(8) -0.001(7) 0.011(6) 0.016(6)
C39 0.031(8) 0.042(8) 0.038(9) 0.000(7) 0.007(7) 0.008(7)
C40 0.021(7) 0.044(8) 0.035(8) -0.011(7) 0.013(6) 0.000(6)
C41 0.026(7) 0.039(7) 0.042(9) 0.002(7) 0.017(7) -0.003(7)
C42 0.036(7) 0.045(7) 0.049(8) -0.001(7) 0.021(6) -0.002(6)
C43 0.036(7) 0.056(7) 0.050(8) -0.007(7) 0.022(6) 0.002(6)
C44 0.035(8) 0.064(8) 0.047(9) -0.009(8) 0.013(7) 0.001(7)
C45 0.066(8) 0.072(8) 0.068(8) 0.009(7) 0.033(7) 0.007(7)
C46 0.056(8) 0.068(8) 0.065(8) 0.013(7) 0.032(7) -0.002(7)
C47 0.058(8) 0.066(8) 0.067(8) -0.003(7) 0.030(7) 0.005(7)
C48 0.067(8) 0.078(8) 0.071(8) -0.008(7) 0.033(7) 0.004(7)
C49 0.077(8) 0.086(8) 0.071(9) 0.003(7) 0.029(7) 0.005(7)
C50 0.026(7) 0.036(7) 0.036(7) 0.012(6) 0.014(6) 0.006(6)
C51 0.035(7) 0.040(7) 0.045(8) 0.016(6) 0.015(6) 0.007(6)
C52 0.041(7) 0.054(7) 0.053(8) 0.004(7) 0.018(6) 0.009(6)
C53 0.040(7) 0.052(7) 0.052(8) -0.001(7) 0.018(6) 0.005(6)
C54 0.039(7) 0.039(7) 0.043(8) 0.000(6) 0.014(6) 0.003(6)
C55 0.050(9) 0.056(8) 0.058(9) 0.010(8) 0.022(8) 0.007(7)
C56 0.053(8) 0.071(8) 0.068(9) 0.016(7) 0.028(7) 0.004(7)
C57 0.066(8) 0.070(8) 0.076(9) 0.008(7) 0.039(7) 0.007(7)
C58 0.071(10) 0.080(10) 0.074(10) 0.002(8) 0.035(8) -0.008(8)
C59 0.052(11) 0.073(11) 0.061(12) -0.002(10) 0.028(9) 0.005(9)
C60 0.031(9) 0.057(10) 0.026(10) -0.012(9) 0.012(8) -0.004(8)
C61 0.039(10) 0.066(11) 0.039(11) -0.006(9) 0.017(9) -0.008(9)
C62 0.020(8) 0.029(8) 0.023(9) 0.001(7) 0.011(7) -0.005(7)
C63 0.030(9) 0.029(8) 0.028(10) 0.005(8) 0.003(8) -0.018(7)
C64 0.051(11) 0.067(11) 0.051(12) 0.000(9) 0.018(9) -0.013(9)
C65 0.023(7) 0.031(7) 0.034(8) 0.002(7) 0.006(7) 0.008(6)
C66 0.028(7) 0.034(7) 0.038(8) 0.006(6) 0.002(6) 0.005(6)
C67 0.031(8) 0.037(8) 0.038(9) 0.005(7) 0.005(7) 0.004(7)
C68 0.025(7) 0.051(8) 0.048(9) 0.013(7) 0.016(7) 0.002(7)
C69 0.034(7) 0.053(7) 0.051(8) 0.014(7) 0.012(7) 0.003(6)
C70 0.034(8) 0.054(8) 0.047(9) 0.012(7) 0.013(7) 0.006(7)
O1 0.048(10) 0.062(9) 0.047(11) -0.010(8) 0.023(9) -0.022(8)
O2 0.032(8) 0.052(8) 0.029(9) -0.007(8) -0.003(7) -0.009(7)
O3 0.042(9) 0.046(8) 0.047(11) 0.011(8) 0.018(8) 0.003(7)
O4 0.045(10) 0.080(10) 0.044(11) -0.026(9) -0.004(9) -0.015(8)
O5 0.064(11) 0.050(9) 0.065(12) 0.020(9) 0.035(10) 0.020(8)
O6 0.047(10) 0.100(12) 0.041(11) -0.021(10) 0.011(9) -0.032(10)
O7 0.052(10) 0.057(9) 0.062(12) 0.010(9) 0.026(9) 0.011(8)
O8 0.047(10) 0.051(8) 0.044(11) -0.011(8) -0.003(9) -0.013(7)
O9 0.057(10) 0.047(8) 0.039(10) 0.007(8) 0.017(9) 0.000(8)
O10 0.049(10) 0.086(11) 0.045(12) -0.019(10) 0.002(9) -0.010(9)
P1 0.014(3) 0.037(3) 0.031(4) 0.004(3) 0.003(2) -0.002(2)
P2 0.014(3) 0.040(3) 0.021(3) 0.004(3) 0.000(2) 0.000(2)
Fe1 0.0272(17) 0.0400(17) 0.057(3) 0.0042(17) 0.0200(17) -0.0029(14)
Fe2 0.040(2) 0.0424(17) 0.060(3) 0.0121(17) 0.0302(19) 0.0137(15)
Fe3 0.0351(19) 0.072(2) 0.056(3) -0.009(2) 0.0274(19) 0.0060(17)
Fe4 0.0365(19) 0.0463(17) 0.054(3) 0.0137(18) 0.0248(19) 0.0079(15)
W1 0.0189(4) 0.0365(4) 0.0253(5) -0.0002(4) 0.0033(4) -0.0053(4)
W2 0.0243(4) 0.0411(4) 0.0222(5) -0.0027(4) 0.0033(4) -0.0075(4)

loop_
_atom_type_symbol
_atom_type_description
_atom_type_scat_dispersion_real
_atom_type_scat_dispersion_imag
_atom_type_scat_source
C C 0.0033 0.0016 'International Tables Vol C Tables 4.2.6.8 and 6.1.1.4'
O O 0.0106 0.0060 'International Tables Vol C Tables 4.2.6.8 and 6.1.1.4'
P P 0.1023 0.0942 'International Tables Vol C Tables 4.2.6.8 and 6.1.1.4'
Fe Fe 0.3463 0.8444 'International Tables Vol C Tables 4.2.6.8 and 6.1.1.4'
W W -0.8490 6.8722 'International Tables Vol C Tables 4.2.6.8 and 6.1.1.4'
H H 0.0000 0.0000 'International Tables Vol C Tables 4.2.6.8 and 6.1.1.4'

loop_
_geom_angle_atom_site_label_1
_geom_angle_atom_site_label_2
_geom_angle_atom_site_label_3
_geom_angle
C2 C1 C5 128(2)
C2 C1 P1 107.2(15)
C5 C1 P1 124.7(19)
C1 C2 C3 116(2)
C1 C2 H2 121.8
C3 C2 H2 121.8
C4 C3 C2 115(2)
C4 C3 H3 122.4
C2 C3 H3 122.4
C3 C4 C15 129(2)
C3 C4 P1 109.3(16)
C15 C4 P1 121.2(16)
C9 C5 C6 106.5(19)
C9 C5 C1 125(2)
C6 C5 C1 128(2)
C9 C5 Fe1 69.8(11)
C6 C5 Fe1 69.7(11)
C1 C5 Fe1 128.8(16)
C7 C6 C5 108.6(19)
C7 C6 Fe1 69.5(13)
C5 C6 Fe1 69.1(13)
C7 C6 H6 125.7
C5 C6 H6 125.7
Fe1 C6 H6 127.3
C8 C7 C6 109(2)
C8 C7 Fe1 71.2(15)
C6 C7 Fe1 70.3(13)
C8 C7 H7 125.7
C6 C7 H7 125.7
Fe1 C7 H7 124.4
C7 C8 C9 110.1(18)
C7 C8 Fe1 70.7(13)
C9 C8 Fe1 69.0(12)
C7 C8 H8 125.0
C9 C8 H8 125.0
Fe1 C8 H8 127.0
C5 C9 C8 106(2)
C5 C9 Fe1 69.7(12)
C8 C9 Fe1 69.2(12)
C5 C9 H9 127.0
C8 C9 H9 127.0
Fe1 C9 H9 125.7
C14 C10 C11 113(3)
C14 C10 Fe1 72.8(16)
C11 C10 Fe1 70.7(17)
C14 C10 H10 123.5
C11 C10 H10 123.5
Fe1 C10 H10 124.6
C10 C11 C12 106(3)
C10 C11 Fe1 70.4(16)
C12 C11 Fe1 68.4(14)
C10 C11 H11 127.0
C12 C11 H11 127.0
Fe1 C11 H11 125.8
C13 C12 C11 105(3)
C13 C12 Fe1 71.5(16)
C11 C12 Fe1 69.4(14)
C13 C12 H12 127.4
C11 C12 H12 127.4
Fe1 C12 H12 123.4
C14 C13 C12 108(2)
C14 C13 Fe1 70.6(15)
C12 C13 Fe1 67.3(14)
C14 C13 H13 126.0
C12 C13 H13 126.0
Fe1 C13 H13 127.6
C10 C14 C13 108(3)
C10 C14 Fe1 68.8(17)
C13 C14 Fe1 70.3(17)
C10 C14 H14 126.1
C13 C14 H14 126.1
Fe1 C14 H14 126.3
C19 C15 C4 129(2)
C19 C15 C16 104.5(16)
C4 C15 C16 126(2)
C19 C15 Fe2 67.0(12)
C4 C15 Fe2 127.4(15)
C16 C15 Fe2 67.8(11)
C17 C16 C15 106(2)
C17 C16 Fe2 68.6(12)
C15 C16 Fe2 70.3(12)
C17 C16 H16 127.0
C15 C16 H16 127.0
Fe2 C16 H16 125.6
C18 C17 C16 111(2)
C18 C17 Fe2 71.6(14)
C16 C17 Fe2 70.7(12)
C18 C17 H17 124.3
C16 C17 H17 124.3
Fe2 C17 H17 124.9
C17 C18 C19 107(2)
C17 C18 Fe2 69.1(15)
C19 C18 Fe2 68.4(13)
C17 C18 H18 126.5
C19 C18 H18 126.5
Fe2 C18 H18 127.6
C18 C19 C15 111(2)
C18 C19 Fe2 71.5(14)
C15 C19 Fe2 72.4(14)
C18 C19 H19 124.5
C15 C19 H19 124.5
Fe2 C19 H19 123.2
C21 C20 C24 108(2)
C21 C20 Fe2 69.1(14)
C24 C20 Fe2 71.4(14)
C21 C20 H20 125.9
C24 C20 H20 125.9
Fe2 C20 H20 125.2
C20 C21 C22 110(3)
C20 C21 Fe2 72.5(16)
C22 C21 Fe2 68.7(14)
C20 C21 H21 124.8
C22 C21 H21 124.8
Fe2 C21 H21 125.5
C23 C22 C21 101(2)
C23 C22 Fe2 71.4(15)
C21 C22 Fe2 68.2(13)
C23 C22 H22 129.4
C21 C22 H22 129.4
Fe2 C22 H22 122.9
C24 C23 C22 112(2)
C24 C23 Fe2 71.7(14)
C22 C23 Fe2 68.6(14)
C24 C23 H23 123.8
C22 C23 H23 123.8
Fe2 C23 H23 127.6
C23 C24 C20 108(3)
C23 C24 Fe2 69.8(14)
C20 C24 Fe2 69.3(14)
C23 C24 H24 126.2
C20 C24 H24 126.2
Fe2 C24 H24 126.2
O1 C25 W1 173(2)
O2 C26 W1 176.2(19)
O3 C27 W1 174.3(19)
O4 C28 W1 176(2)
O5 C29 W1 178(2)
C35 C30 C31 119.6(19)
C35 C30 P1 118.0(16)
C31 C30 P1 122.4(15)
C32 C31 C30 120(2)
C32 C31 H31 120.0
C30 C31 H31 120.0
C31 C32 C33 123(2)
C31 C32 H32 118.7
C33 C32 H32 118.7
C34 C33 C32 118(2)
C34 C33 H33 120.9
C32 C33 H33 120.9
C33 C34 C35 120(2)
C33 C34 H34 120.2
C35 C34 H34 120.2
C30 C35 C34 120(2)
C30 C35 H35 120.1
C34 C35 H35 120.1
C37 C36 C40 130(2)
C37 C36 P2 105.3(15)
C40 C36 P2 124.5(19)
C36 C37 C38 118(2)
C36 C37 H37 121.1
C38 C37 H37 121.1
C39 C38 C37 116(2)
C39 C38 H38 122.0
C37 C38 H38 122.0
C38 C39 C50 127(2)
C38 C39 P2 106.5(16)
C50 C39 P2 126(2)
C36 C40 C41 126(2)
C36 C40 C44 129(2)
C41 C40 C44 104.6(17)
C36 C40 Fe3 129.1(16)
C41 C40 Fe3 69.9(11)
C44 C40 Fe3 67.1(11)
C40 C41 C42 108(2)
C40 C41 Fe3 69.0(13)
C42 C41 Fe3 69.0(14)
C40 C41 H41 125.8
C42 C41 H41 125.8
Fe3 C41 H41 127.7
C43 C42 C41 110(2)
C43 C42 Fe3 69.2(14)
C41 C42 Fe3 69.8(13)
C43 C42 H42 125.2
C41 C42 H42 125.2
Fe3 C42 H42 127.4
C42 C43 C44 108(2)
C42 C43 Fe3 70.8(13)
C44 C43 Fe3 68.7(12)
C42 C43 H43 126.1
C44 C43 H43 126.1
Fe3 C43 H43 126.0
C43 C44 C40 110(2)
C43 C44 Fe3 70.3(13)
C40 C44 Fe3 70.0(12)
C43 C44 H44 125.2
C40 C44 H44 125.2
Fe3 C44 H44 126.1
C49 C45 C46 113(3)
C49 C45 Fe3 72.6(18)
C46 C45 Fe3 70.1(15)
C49 C45 H45 123.7
C46 C45 H45 123.7
Fe3 C45 H45 125.2
C47 C46 C45 103(3)
C47 C46 Fe3 70.2(15)
C45 C46 Fe3 68.7(16)
C47 C46 H46 128.6
C45 C46 H46 128.6
Fe3 C46 H46 124.3
C46 C47 C48 110(3)
C46 C47 Fe3 70.4(15)
C48 C47 Fe3 69.0(15)
C46 C47 H47 125.1
C48 C47 H47 125.1
Fe3 C47 H47 127.1
C49 C48 C47 105(3)
C49 C48 Fe3 71.0(17)
C47 C48 Fe3 69.3(16)
C49 C48 H48 127.4
C47 C48 H48 127.4
Fe3 C48 H48 124.0
C45 C49 C48 109(3)
C45 C49 Fe3 70.0(19)
C48 C49 Fe3 69.8(18)
C45 C49 H49 125.3
C48 C49 H49 125.3
Fe3 C49 H49 126.5
C51 C50 C39 130(2)
C51 C50 C54 104(2)
C39 C50 C54 126(2)
C51 C50 Fe4 68.3(12)
C39 C50 Fe4 128.5(16)
C54 C50 Fe4 69.2(12)
C52 C51 C50 114(2)
C52 C51 Fe4 70.5(13)
C50 C51 Fe4 71.3(12)
C52 C51 H51 122.8
C50 C51 H51 122.8
Fe4 C51 H51 127.2
C51 C52 C53 105.8(19)
C51 C52 Fe4 69.6(13)
C53 C52 Fe4 69.5(13)
C51 C52 H52 127.1
C53 C52 H52 127.1
Fe4 C52 H52 125.3
C54 C53 C52 105(2)
C54 C53 Fe4 69.1(13)
C52 C53 Fe4 68.0(14)
C54 C53 H53 127.5
C52 C53 H53 127.5
Fe4 C53 H53 126.9
C50 C54 C53 111(2)
C50 C54 Fe4 70.1(13)
C53 C54 Fe4 69.5(13)
C50 C54 H54 124.5
C53 C54 H54 124.5
Fe4 C54 H54 127.5
C59 C55 C56 102(2)
C59 C55 Fe4 68.0(17)
C56 C55 Fe4 65.8(14)
C59 C55 H55 129.2
C56 C55 H55 129.2
Fe4 C55 H55 128.4
C57 C56 C55 107(3)
C57 C56 Fe4 69.5(18)
C55 C56 Fe4 71.0(15)
C57 C56 H56 126.6
C55 C56 H56 126.6
Fe4 C56 H56 124.5
C56 C57 C58 112(3)
C56 C57 Fe4 70.6(16)
C58 C57 Fe4 73.1(17)
C56 C57 H57 124.1
C58 C57 H57 124.1
Fe4 C57 H57 123.7
C59 C58 C57 104(3)
C59 C58 Fe4 68.0(16)
C57 C58 Fe4 67.0(18)
C59 C58 H58 128.1
C57 C58 H58 128.1
Fe4 C58 H58 128.3
C55 C59 C58 116(3)
C55 C59 Fe4 73.3(17)
C58 C59 Fe4 72.6(16)
C55 C59 H59 122.0
C58 C59 H59 122.0
Fe4 C59 H59 123.6
O6 C60 W2 178(2)
O7 C61 W2 176(2)
O8 C62 W2 178.0(19)
O9 C63 W2 177.1(18)
O10 C64 W2 177(2)
C70 C65 C66 119(2)
C70 C65 P2 121.0(17)
C66 C65 P2 120.2(17)
C67 C66 C65 118(2)
C67 C66 H66 120.9
C65 C66 H66 120.9
C68 C67 C66 122(2)
C68 C67 H67 118.9
C66 C67 H67 118.9
C67 C68 C69 120(2)
C67 C68 H68 119.8
C69 C68 H68 119.8
C70 C69 C68 119(2)
C70 C69 H69 120.5
C68 C69 H69 120.5
C69 C70 C65 122(2)
C69 C70 H70 119.2
C65 C70 H70 119.2
C1 P1 C30 106.0(9)
C1 P1 C4 91.2(10)
C30 P1 C4 105.8(10)
C1 P1 W1 113.9(7)
C30 P1 W1 120.5(7)
C4 P1 W1 115.3(7)
C39 P2 C65 106.0(10)
C39 P2 C36 93.5(11)
C65 P2 C36 101.5(10)
C39 P2 W2 113.9(8)
C65 P2 W2 123.9(8)
C36 P2 W2 113.3(8)
C12 Fe1 C10 67.5(11)
C12 Fe1 C11 42.2(9)
C10 Fe1 C11 39.0(11)
C12 Fe1 C7 108.5(11)
C10 Fe1 C7 163.8(10)
C11 Fe1 C7 127.5(12)
C12 Fe1 C5 160.5(10)
C10 Fe1 C5 109.2(10)
C11 Fe1 C5 123.0(9)
C7 Fe1 C5 69.0(9)
C12 Fe1 C9 158.1(9)
C10 Fe1 C9 121.6(11)
C11 Fe1 C9 156.5(10)
C7 Fe1 C9 68.3(9)
C5 Fe1 C9 40.5(8)
C12 Fe1 C8 122.4(9)
C10 Fe1 C8 157.6(11)
C11 Fe1 C8 161.1(11)
C7 Fe1 C8 38.1(8)
C5 Fe1 C8 68.3(8)
C9 Fe1 C8 41.8(8)
C12 Fe1 C6 124.5(11)
C10 Fe1 C6 127.9(9)
C11 Fe1 C6 111.3(11)
C7 Fe1 C6 40.3(8)
C5 Fe1 C6 41.2(8)
C9 Fe1 C6 67.9(9)
C8 Fe1 C6 65.9(8)
C12 Fe1 C13 41.1(10)
C10 Fe1 C13 65.3(10)
C11 Fe1 C13 68.2(10)
C7 Fe1 C13 122.8(10)
C5 Fe1 C13 156.7(11)
C9 Fe1 C13 121.1(10)
C8 Fe1 C13 107.6(9)
C6 Fe1 C13 159.8(10)
C12 Fe1 C14 67.9(12)
C10 Fe1 C14 38.4(9)
C11 Fe1 C14 66.5(12)
C7 Fe1 C14 156.4(9)
C5 Fe1 C14 122.4(10)
C9 Fe1 C14 106.0(11)
C8 Fe1 C14 122.6(9)
C6 Fe1 C14 160.7(9)
C13 Fe1 C14 39.1(9)
C19 Fe2 C21 157.0(8)
C19 Fe2 C17 66.9(10)
C21 Fe2 C17 125.3(11)
C19 Fe2 C22 158.7(10)
C21 Fe2 C22 43.1(9)
C17 Fe2 C22 107.4(10)
C19 Fe2 C16 68.8(9)
C21 Fe2 C16 106.9(10)
C17 Fe2 C16 40.7(8)
C22 Fe2 C16 121.3(10)
C19 Fe2 C18 40.2(8)
C21 Fe2 C18 161.0(10)
C17 Fe2 C18 39.3(9)
C22 Fe2 C18 122.5(10)
C16 Fe2 C18 68.2(9)
C19 Fe2 C20 123.5(10)
C21 Fe2 C20 38.4(9)
C17 Fe2 C20 159.2(11)
C22 Fe2 C20 69.3(10)
C16 Fe2 C20 122.3(9)
C18 Fe2 C20 159.7(11)
C19 Fe2 C23 125.4(10)
C21 Fe2 C23 66.2(11)
C17 Fe2 C23 125.9(9)
C22 Fe2 C23 39.9(10)
C16 Fe2 C23 159.2(9)
C18 Fe2 C23 111.6(9)
C20 Fe2 C23 65.4(9)
C19 Fe2 C15 40.6(8)
C21 Fe2 C15 121.1(9)
C17 Fe2 C15 68.5(8)
C22 Fe2 C15 158.8(11)
C16 Fe2 C15 41.9(8)
C18 Fe2 C15 68.4(8)
C20 Fe2 C15 106.8(9)
C23 Fe2 C15 158.8(10)
C19 Fe2 C24 110.0(10)
C21 Fe2 C24 65.4(11)
C17 Fe2 C24 160.1(9)
C22 Fe2 C24 67.9(11)
C16 Fe2 C24 158.6(8)
C18 Fe2 C24 125.6(10)
C20 Fe2 C24 39.3(9)
C23 Fe2 C24 38.5(8)
C15 Fe2 C24 123.0(8)
C45 Fe3 C48 65.2(11)
C45 Fe3 C47 65.4(11)
C48 Fe3 C47 41.7(10)
C45 Fe3 C46 41.2(11)
C48 Fe3 C46 69.1(12)
C47 Fe3 C46 39.4(10)
C45 Fe3 C44 120.9(11)
C48 Fe3 C44 119.6(11)
C47 Fe3 C44 158.9(10)
C46 Fe3 C44 157.9(10)
C45 Fe3 C49 37.4(10)
C48 Fe3 C49 39.2(10)
C47 Fe3 C49 66.4(12)
C46 Fe3 C49 67.6(12)
C44 Fe3 C49 105.5(12)
C45 Fe3 C43 154.2(12)
C48 Fe3 C43 105.0(10)
C47 Fe3 C43 124.4(9)
C46 Fe3 C43 160.8(10)
C44 Fe3 C43 41.0(8)
C49 Fe3 C43 120.0(12)
C45 Fe3 C40 108.3(10)
C48 Fe3 C40 157.2(11)
C47 Fe3 C40 158.0(10)
C46 Fe3 C40 121.6(10)
C44 Fe3 C40 42.9(9)
C49 Fe3 C40 122.4(11)
C43 Fe3 C40 71.0(8)
C45 Fe3 C42 165.4(12)
C48 Fe3 C42 122.3(10)
C47 Fe3 C42 110.9(10)
C46 Fe3 C42 126.7(11)
C44 Fe3 C42 68.0(10)
C49 Fe3 C42 156.0(11)
C43 Fe3 C42 40.0(9)
C40 Fe3 C42 69.6(9)
C45 Fe3 C41 128.1(10)
C48 Fe3 C41 159.9(10)
C47 Fe3 C41 124.8(11)
C46 Fe3 C41 109.8(11)
C44 Fe3 C41 69.3(10)
C49 Fe3 C41 160.4(9)
C43 Fe3 C41 69.1(9)
C40 Fe3 C41 41.0(9)
C42 Fe3 C41 41.1(8)
C57 Fe4 C56 39.9(11)
C57 Fe4 C51 126.7(10)
C56 Fe4 C51 110.2(11)
C57 Fe4 C59 65.8(11)
C56 Fe4 C59 67.1(12)
C51 Fe4 C59 158.9(10)
C57 Fe4 C52 105.9(10)
C56 Fe4 C52 118.6(10)
C51 Fe4 C52 39.8(9)
C59 Fe4 C52 160.7(11)
C57 Fe4 C54 154.5(12)
C56 Fe4 C54 164.4(10)
C51 Fe4 C54 66.5(9)
C59 Fe4 C54 110.0(11)
C52 Fe4 C54 69.5(9)
C57 Fe4 C53 118.1(11)
C56 Fe4 C53 153.2(9)
C51 Fe4 C53 68.1(10)
C59 Fe4 C53 124.2(11)
C52 Fe4 C53 42.4(9)
C54 Fe4 C53 41.4(8)
C57 Fe4 C50 163.3(12)
C56 Fe4 C50 126.8(11)
C51 Fe4 C50 40.4(8)
C59 Fe4 C50 123.0(9)
C52 Fe4 C50 69.9(9)
C54 Fe4 C50 40.7(8)
C53 Fe4 C50 70.4(9)
C57 Fe4 C58 39.9(11)
C56 Fe4 C58 67.9(12)
C51 Fe4 C58 161.1(9)
C59 Fe4 C58 39.4(10)
C52 Fe4 C58 123.1(10)
C54 Fe4 C58 120.4(11)
C53 Fe4 C58 104.6(11)
C50 Fe4 C58 155.8(10)
C57 Fe4 C55 69.0(10)
C56 Fe4 C55 43.3(10)
C51 Fe4 C55 124.6(11)
C59 Fe4 C55 38.7(10)
C52 Fe4 C55 157.3(11)
C54 Fe4 C55 124.8(9)
C53 Fe4 C55 159.8(10)
C50 Fe4 C55 108.3(9)
C58 Fe4 C55 67.9(12)
C27 W1 C25 89.5(10)
C27 W1 C28 84.1(9)
C25 W1 C28 90.1(11)
C27 W1 C26 93.3(9)
C25 W1 C26 88.5(10)
C28 W1 C26 177.0(10)
C27 W1 C29 173.1(10)
C25 W1 C29 86.5(9)
C28 W1 C29 90.2(9)
C26 W1 C29 92.3(9)
C27 W1 P1 93.5(7)
C25 W1 P1 174.5(8)
C28 W1 P1 94.8(8)
C26 W1 P1 86.8(6)
C29 W1 P1 90.9(7)
C61 W2 C60 86.3(10)
C61 W2 C63 174.0(10)
C60 W2 C63 87.9(9)
C61 W2 C64 91.6(10)
C60 W2 C64 89.2(10)
C63 W2 C64 89.9(9)
C61 W2 C62 91.1(9)
C60 W2 C62 90.5(9)
C63 W2 C62 87.4(8)
C64 W2 C62 177.3(10)
C61 W2 P2 89.6(7)
C60 W2 P2 173.4(8)
C63 W2 P2 96.3(7)
C64 W2 P2 85.7(8)
C62 W2 P2 94.8(5)

loop_
_geom_bond_atom_site_label_1
_geom_bond_atom_site_label_2
_geom_bond_distance
C1 C2 1.36(3)
C1 C5 1.46(3)
C1 P1 1.82(2)
C2 C3 1.45(3)
C2 H2 0.9300
C3 C4 1.31(3)
C3 H3 0.9300
C4 C15 1.46(3)
C4 P1 1.84(2)
C5 C9 1.42(3)
C5 C6 1.44(3)
C5 Fe1 2.05(2)
C6 C7 1.41(3)
C6 Fe1 2.06(2)
C6 H6 0.9300
C7 C8 1.34(3)
C7 Fe1 2.04(2)
C7 H7 0.9300
C8 C9 1.46(3)
C8 Fe1 2.05(2)
C8 H8 0.9300
C9 Fe1 2.05(2)
C9 H9 0.9300
C10 C14 1.34(3)
C10 C11 1.34(4)
C10 Fe1 2.01(3)
C10 H10 0.9300
C11 C12 1.45(3)
C11 Fe1 2.02(3)
C11 H11 0.9300
C12 C13 1.43(4)
C12 Fe1 2.00(3)
C12 H12 0.9300
C13 C14 1.38(3)
C13 Fe1 2.06(2)
C13 H13 0.9300
C14 Fe1 2.06(3)
C14 H14 0.9300
C15 C19 1.42(3)
C15 C16 1.48(3)
C15 Fe2 2.08(2)
C16 C17 1.41(3)
C16 Fe2 2.04(2)
C16 H16 0.9300
C17 C18 1.37(3)
C17 Fe2 2.02(2)
C17 H17 0.9300
C18 C19 1.40(3)
C18 Fe2 2.05(2)
C18 H18 0.9300
C19 Fe2 2.01(2)
C19 H19 0.9300
C20 C21 1.34(3)
C20 C24 1.39(3)
C20 Fe2 2.05(2)
C20 H20 0.9300
C21 C22 1.48(3)
C21 Fe2 2.01(3)
C21 H21 0.9300
C22 C23 1.39(4)
C22 Fe2 2.02(2)
C22 H22 0.9300
C23 C24 1.36(3)
C23 Fe2 2.06(2)
C23 H23 0.9300
C24 Fe2 2.08(2)
C24 H24 0.9300
C25 O1 1.18(3)
C25 W1 2.00(3)
C26 O2 1.17(3)
C26 W1 2.03(3)
C27 O3 1.24(2)
C27 W1 1.93(3)
C28 O4 1.15(3)
C28 W1 2.02(3)
C29 O5 1.17(2)
C29 W1 2.06(2)
C30 C35 1.36(3)
C30 C31 1.38(3)
C30 P1 1.832(19)
C31 C32 1.34(3)
C31 H31 0.9300
C32 C33 1.37(3)
C32 H32 0.9300
C33 C34 1.37(3)
C33 H33 0.9300
C34 C35 1.42(3)
C34 H34 0.9300
C35 H35 0.9300
C36 C37 1.36(3)
C36 C40 1.39(3)
C36 P2 1.83(2)
C37 C38 1.43(3)
C37 H37 0.9300
C38 C39 1.37(3)
C38 H38 0.9300
C39 C50 1.43(3)
C39 P2 1.81(2)
C40 C41 1.45(3)
C40 C44 1.50(3)
C40 Fe3 2.07(2)
C41 C42 1.46(3)
C41 Fe3 2.08(2)
C41 H41 0.9300
C42 C43 1.41(3)
C42 Fe3 2.07(2)
C42 H42 0.9300
C43 C44 1.43(3)
C43 Fe3 2.05(2)
C43 H43 0.9300
C44 Fe3 2.03(2)
C44 H44 0.9300
C45 C49 1.30(4)
C45 C46 1.42(4)
C45 Fe3 2.01(3)
C45 H45 0.9300
C46 C47 1.37(4)
C46 Fe3 2.03(3)
C46 H46 0.9300
C47 C48 1.44(4)
C47 Fe3 2.03(3)
C47 H47 0.9300
C48 C49 1.36(3)
C48 Fe3 2.02(3)
C48 H48 0.9300
C49 Fe3 2.04(3)
C49 H49 0.9300
C50 C51 1.41(3)
C50 C54 1.43(3)
C50 Fe4 2.06(2)
C51 C52 1.38(3)
C51 Fe4 2.03(2)
C51 H51 0.9300
C52 C53 1.48(3)
C52 Fe4 2.04(2)
C52 H52 0.9300
C53 C54 1.45(3)
C53 Fe4 2.06(3)
C53 H53 0.9300
C54 Fe4 2.05(2)
C54 H54 0.9300
C55 C59 1.37(4)
C55 C56 1.52(3)
C55 Fe4 2.10(3)
C55 H55 0.9300
C56 C57 1.38(4)
C56 Fe4 2.02(3)
C56 H56 0.9300
C57 C58 1.40(4)
C57 Fe4 2.01(3)
C57 H57 0.9300
C58 C59 1.39(3)
C58 Fe4 2.09(3)
C58 H58 0.9300
C59 Fe4 2.03(3)
C59 H59 0.9300
C60 O6 1.15(3)
C60 W2 1.97(3)
C61 O7 1.18(3)
C61 W2 1.97(3)
C62 O8 1.11(2)
C62 W2 2.08(2)
C63 O9 1.14(2)
C63 W2 2.03(2)
C64 O10 1.11(3)
C64 W2 2.07(3)
C65 C70 1.39(3)
C65 C66 1.43(3)
C65 P2 1.82(2)
C66 C67 1.40(3)
C66 H66 0.9300
C67 C68 1.35(3)
C67 H67 0.9300
C68 C69 1.41(3)
C68 H68 0.9300
C69 C70 1.38(3)
C69 H69 0.9300
C70 H70 0.9300
P1 W1 2.524(6)
P2 W2 2.530(6)

loop_
_geom_torsion_atom_site_label_1
_geom_torsion_atom_site_label_2
_geom_torsion_atom_site_label_3
_geom_torsion_atom_site_label_4
_geom_torsion
C5 C1 C2 C3 179.6(19)
P1 C1 C2 C3 5(2)
C1 C2 C3 C4 1(3)
C2 C3 C4 C15 176.6(19)
C2 C3 C4 P1 -7(2)
C2 C1 C5 C9 -17(4)
P1 C1 C5 C9 156.2(18)
C2 C1 C5 C6 168(2)
P1 C1 C5 C6 -19(3)
C2 C1 C5 Fe1 75(3)
P1 C1 C5 Fe1 -112(2)
C9 C5 C6 C7 2(2)
C1 C5 C6 C7 178(2)
Fe1 C5 C6 C7 -58.3(14)
C9 C5 C6 Fe1 60.4(14)
C1 C5 C6 Fe1 -124(2)
C5 C6 C7 C8 -3(2)
Fe1 C6 C7 C8 -61.2(17)
C5 C6 C7 Fe1 58.1(15)
C6 C7 C8 C9 3(3)
Fe1 C7 C8 C9 -57.8(15)
C6 C7 C8 Fe1 60.6(15)
C6 C5 C9 C8 0(2)
C1 C5 C9 C8 -176(2)
Fe1 C5 C9 C8 60.0(14)
C6 C5 C9 Fe1 -60.4(14)
C1 C5 C9 Fe1 124(2)
C7 C8 C9 C5 -1(2)
Fe1 C8 C9 C5 -60.3(14)
C7 C8 C9 Fe1 58.8(16)
C14 C10 C11 C12 -1(3)
Fe1 C10 C11 C12 59.4(18)
C14 C10 C11 Fe1 -61(2)
C10 C11 C12 C13 2(3)
Fe1 C11 C12 C13 63.0(18)
C10 C11 C12 Fe1 -60.7(19)
C11 C12 C13 C14 -3(3)
Fe1 C12 C13 C14 59.0(18)
C11 C12 C13 Fe1 -61.6(17)
C11 C10 C14 C13 0(3)
Fe1 C10 C14 C13 -59.8(19)
C11 C10 C14 Fe1 60(2)
C12 C13 C14 C10 2(3)
Fe1 C13 C14 C10 58.8(18)
C12 C13 C14 Fe1 -57.0(18)
C3 C4 C15 C19 -171(2)
P1 C4 C15 C19 13(3)
C3 C4 C15 C16 7(4)
P1 C4 C15 C16 -169.3(17)
C3 C4 C15 Fe2 -81(3)
P1 C4 C15 Fe2 103(2)
C19 C15 C16 C17 -2(2)
C4 C15 C16 C17 179(2)
Fe2 C15 C16 C17 -59.7(14)
C19 C15 C16 Fe2 57.2(14)
C4 C15 C16 Fe2 -121(2)
C15 C16 C17 C18 0(3)
Fe2 C16 C17 C18 -60.3(17)
C15 C16 C17 Fe2 60.8(14)
C16 C17 C18 C19 2(3)
Fe2 C17 C18 C19 -58.0(16)
C16 C17 C18 Fe2 59.7(16)
C17 C18 C19 C15 -3(3)
Fe2 C18 C19 C15 -61.9(16)
C17 C18 C19 Fe2 58.5(17)
C4 C15 C19 C18 -178(2)
C16 C15 C19 C18 4(2)
Fe2 C15 C19 C18 61.4(16)
C4 C15 C19 Fe2 120(2)
C16 C15 C19 Fe2 -57.7(14)
C24 C20 C21 C22 -2(3)
Fe2 C20 C21 C22 58.5(17)
C24 C20 C21 Fe2 -61.0(17)
C20 C21 C22 C23 4(3)
Fe2 C21 C22 C23 64.6(16)
C20 C21 C22 Fe2 -60.7(19)
C21 C22 C23 C24 -4(3)
Fe2 C22 C23 C24 58.2(18)
C21 C22 C23 Fe2 -62.2(14)
C22 C23 C24 C20 3(3)
Fe2 C23 C24 C20 59.3(16)
C22 C23 C24 Fe2 -56.5(18)
C21 C20 C24 C23 0(3)
Fe2 C20 C24 C23 -59.6(16)
C21 C20 C24 Fe2 59.5(18)
C35 C30 C31 C32 2(3)
P1 C30 C31 C32 -179.3(16)
C30 C31 C32 C33 1(3)
C31 C32 C33 C34 -4(3)
C32 C33 C34 C35 5(3)
C31 C30 C35 C34 -1(3)
P1 C30 C35 C34 -179.6(17)
C33 C34 C35 C30 -3(3)
C40 C36 C37 C38 180(2)
P2 C36 C37 C38 7(2)
C36 C37 C38 C39 0(3)
C37 C38 C39 C50 -178(2)
C37 C38 C39 P2 -7(3)
C37 C36 C40 C41 170(2)
P2 C36 C40 C41 -19(3)
C37 C36 C40 C44 -14(4)
P2 C36 C40 C44 157.6(19)
C37 C36 C40 Fe3 77(3)
P2 C36 C40 Fe3 -112(2)
C36 C40 C41 C42 178(2)
C44 C40 C41 C42 1(2)
Fe3 C40 C41 C42 -57.9(15)
C36 C40 C41 Fe3 -124(2)
C44 C40 C41 Fe3 58.5(14)
C40 C41 C42 C43 0(3)
Fe3 C41 C42 C43 -57.9(17)
C40 C41 C42 Fe3 57.9(15)
C41 C42 C43 C44 -1(3)
Fe3 C42 C43 C44 -58.9(16)
C41 C42 C43 Fe3 58.2(16)
C42 C43 C44 C40 1(3)
Fe3 C43 C44 C40 -59.1(15)
C42 C43 C44 Fe3 60.2(16)
C36 C40 C44 C43 -178(2)
C41 C40 C44 C43 -1(2)
Fe3 C40 C44 C43 59.3(16)
C36 C40 C44 Fe3 123(2)
C41 C40 C44 Fe3 -60.4(14)
C49 C45 C46 C47 2(3)
Fe3 C45 C46 C47 62.5(17)
C49 C45 C46 Fe3 -60(2)
C45 C46 C47 C48 -4(3)
Fe3 C46 C47 C48 57.8(19)
C45 C46 C47 Fe3 -61.4(17)
C46 C47 C48 C49 4(3)
Fe3 C47 C48 C49 62.5(19)
C46 C47 C48 Fe3 -58.6(19)
C46 C45 C49 C48 0(4)
Fe3 C45 C49 C48 -59(2)
C46 C45 C49 Fe3 59(2)
C47 C48 C49 C45 -2(3)
Fe3 C48 C49 C45 59(2)
C47 C48 C49 Fe3 -61.3(18)
C38 C39 C50 C51 7(4)
P2 C39 C50 C51 -161.8(19)
C38 C39 C50 C54 -177(2)
P2 C39 C50 C54 14(3)
C38 C39 C50 Fe4 -86(3)
P2 C39 C50 Fe4 105(2)
C39 C50 C51 C52 180(2)
C54 C50 C51 C52 3(3)
Fe4 C50 C51 C52 -57.3(18)
C39 C50 C51 Fe4 -123(2)
C54 C50 C51 Fe4 60.6(14)
C50 C51 C52 C53 -3(3)
Fe4 C51 C52 C53 -60.5(16)
C50 C51 C52 Fe4 57.7(17)
C51 C52 C53 C54 1(3)
Fe4 C52 C53 C54 -59.6(15)
C51 C52 C53 Fe4 60.6(16)
C51 C50 C54 C53 -3(2)
C39 C50 C54 C53 -179(2)
Fe4 C50 C54 C53 57.5(16)
C51 C50 C54 Fe4 -60.0(14)
C39 C50 C54 Fe4 123(2)
C52 C53 C54 C50 1(3)
Fe4 C53 C54 C50 -57.8(16)
C52 C53 C54 Fe4 58.9(16)
C59 C55 C56 C57 1(3)
Fe4 C55 C56 C57 60.6(19)
C59 C55 C56 Fe4 -59.2(18)
C55 C56 C57 C58 0(3)
Fe4 C56 C57 C58 62(2)
C55 C56 C57 Fe4 -61.6(17)
C56 C57 C58 C59 -2(3)
Fe4 C57 C58 C59 58.5(18)
C56 C57 C58 Fe4 -60(2)
C56 C55 C59 C58 -3(3)
Fe4 C55 C59 C58 -60(2)
C56 C55 C59 Fe4 57.7(15)
C57 C58 C59 C55 3(3)
Fe4 C58 C59 C55 61(2)
C57 C58 C59 Fe4 -57.8(19)
C70 C65 C66 C67 -1(3)
P2 C65 C66 C67 -179.9(13)
C65 C66 C67 C68 1(3)
C66 C67 C68 C69 -1(3)
C67 C68 C69 C70 0(3)
C68 C69 C70 C65 0(3)
C66 C65 C70 C69 0(3)
P2 C65 C70 C69 179.2(16)
C2 C1 P1 C30 -114.3(16)
C5 C1 P1 C30 71(2)
C2 C1 P1 C4 -7.5(16)
C5 C1 P1 C4 178.1(19)
C2 C1 P1 W1 111.0(14)
C5 C1 P1 W1 -63.4(19)
C35 C30 P1 C1 36(2)
C31 C30 P1 C1 -142.8(17)
C35 C30 P1 C4 -59.8(19)
C31 C30 P1 C4 121.2(18)
C35 C30 P1 W1 167.1(15)
C31 C30 P1 W1 -12(2)
C3 C4 P1 C1 8.3(16)
C15 C4 P1 C1 -174.8(17)
C3 C4 P1 C30 115.2(15)
C15 C4 P1 C30 -67.9(18)
C3 C4 P1 W1 -108.9(15)
C15 C4 P1 W1 68.0(17)
C38 C39 P2 C65 111.9(17)
C50 C39 P2 C65 -77(2)
C38 C39 P2 C36 8.9(18)
C50 C39 P2 C36 180(2)
C38 C39 P2 W2 -108.5(16)
C50 C39 P2 W2 62(2)
C70 C65 P2 C39 -46(2)
C66 C65 P2 C39 132.6(16)
C70 C65 P2 C36 50.7(19)
C66 C65 P2 C36 -130.3(16)
C70 C65 P2 W2 179.3(14)
C66 C65 P2 W2 -1.7(19)
C37 C36 P2 C39 -8.9(17)
C40 C36 P2 C39 177.8(19)
C37 C36 P2 C65 -116.0(16)
C40 C36 P2 C65 71(2)
C37 C36 P2 W2 109.0(15)
C40 C36 P2 W2 -64.3(19)
